data_1514956
loop_
_publ_author_name
'Dasgupta, Suvankar'
'Wu, Jishan'

_publ_section_title
;
 Formation of [2]rotaxanes by encircling [20], [21] and [22]crown ethers
 onto the dibenzylammonium dumbbell
;
_journal_issue 2
_journal_name_full 'Chemical Science'
_journal_page_first 425
_journal_paper_doi 10.1039/c1sc00613d
_journal_volume 3
_journal_year 2012
_chemical_formula_sum 'C30 H48 F6 N O7 P'
_chemical_formula_weight 679.66
_chemical_name_systematic
;
?
;
_space_group_IT_number 4
_symmetry_cell_setting monoclinic
_symmetry_space_group_name_Hall 'P 2yb'
_symmetry_space_group_name_H-M 'P 1 21 1'
_atom_sites_solution_hydrogens geom
_atom_sites_solution_primary direct
_atom_sites_solution_secondary difmap
_audit_creation_method SHELXL-97
_cell_angle_alpha 90.00
_cell_angle_beta 99.083(3)
_cell_angle_gamma 90.00
_cell_formula_units_Z 4
_cell_length_a 8.3591(10)
_cell_length_b 33.576(4)
_cell_length_c 12.1989(15)
_cell_measurement_reflns_used 949
_cell_measurement_temperature 100(2)
_cell_measurement_theta_max 27.20
_cell_measurement_theta_min 2.75
_cell_volume 3380.9(7)
_computing_cell_refinement 'Bruker SMART'
_computing_data_collection 'Bruker SMART'
_computing_data_reduction 'Bruker SAINT'
_computing_molecular_graphics 'Bruker SHELXTL'
_computing_publication_material 'Bruker SHELXTL'
_computing_structure_refinement 'SHELXL-97 (Sheldrick, 1997)'
_computing_structure_solution 'SHELXS-97 (Sheldrick, 1990)'
_diffrn_ambient_temperature 100(2)
_diffrn_measured_fraction_theta_full 0.998
_diffrn_measured_fraction_theta_max 0.998
_diffrn_measurement_device_type 'CCD area detector'
_diffrn_measurement_method 'phi and omega scans'
_diffrn_radiation_monochromator graphite
_diffrn_radiation_source 'fine-focus sealed tube'
_diffrn_radiation_type MoK\a
_diffrn_radiation_wavelength 0.71073
_diffrn_reflns_av_R_equivalents 0.0307
_diffrn_reflns_av_sigmaI/netI 0.0482
_diffrn_reflns_limit_h_max 10
_diffrn_reflns_limit_h_min -10
_diffrn_reflns_limit_k_max 43
_diffrn_reflns_limit_k_min -40
_diffrn_reflns_limit_l_max 12
_diffrn_reflns_limit_l_min -15
_diffrn_reflns_number 24161
_diffrn_reflns_theta_full 27.50
_diffrn_reflns_theta_max 27.50
_diffrn_reflns_theta_min 1.69
_exptl_absorpt_coefficient_mu 0.159
_exptl_absorpt_correction_T_max 0.9659
_exptl_absorpt_correction_T_min 0.9108
_exptl_absorpt_correction_type multi-scan
_exptl_absorpt_process_details 'Sadabs, (Sheldrick 2001)'
_exptl_crystal_colour Colourless
_exptl_crystal_density_diffrn 1.335
_exptl_crystal_density_meas ?
_exptl_crystal_density_method 'not measured'
_exptl_crystal_description Block
_exptl_crystal_F_000 1440
_exptl_crystal_size_max 0.60
_exptl_crystal_size_mid 0.48
_exptl_crystal_size_min 0.22
_refine_diff_density_max 0.456
_refine_diff_density_min -0.232
_refine_diff_density_rms 0.062
_refine_ls_abs_structure_details 'Flack H D (1983), Acta Cryst. A39, 876-881'
_refine_ls_abs_structure_Flack 0.47(7)
_refine_ls_extinction_method none
_refine_ls_goodness_of_fit_ref 1.031
_refine_ls_hydrogen_treatment constr
_refine_ls_matrix_type full
_refine_ls_number_parameters 811
_refine_ls_number_reflns 12712
_refine_ls_number_restraints 1
_refine_ls_restrained_S_all 1.030
_refine_ls_R_factor_all 0.0520
_refine_ls_R_factor_gt 0.0460
_refine_ls_shift/su_max 0.001
_refine_ls_shift/su_mean 0.000
_refine_ls_structure_factor_coef Fsqd
_refine_ls_weighting_details 'calc w=1/[\s^2^(Fo^2^)+(0.0653P)^2^+0.2488P] where P=(Fo^2^+2Fc^2^)/3'
_refine_ls_weighting_scheme calc
_refine_ls_wR_factor_gt 0.1085
_refine_ls_wR_factor_ref 0.1123
_reflns_number_gt 11433
_reflns_number_total 12712
_reflns_threshold_expression >2sigma(I)
_cod_data_source_file c1sc00613d.txt
_cod_data_source_block b299
_cod_depositor_comments
;
The following automatic conversions were performed:

'_symmetry_cell_setting' value 'Monoclinic' changed to 'monoclinic'
according to
/usr/data/users/saulius/automatic-downloads/retrospective/RSC/lib/dictionaries/cif_core.dic
dictionary named 'cif_core.dic' version 2.4.2 from
2011-04-26.

'_exptl_absorpt_correction_type' value 'Multi-scan'
changed to 'multi-scan' according to
/usr/data/users/saulius/automatic-downloads/retrospective/RSC/lib/dictionaries/cif_core.dic
dictionary named 'cif_core.dic' version 2.4.2 from 2011-04-26.

Automatic conversion script
Id: cif_fix_values 2281 2013-09-26 08:29:07Z andrius 

The following automatic conversions were performed:

'_exptl_crystal_density_meas' value 'Not measured' was changed to '?'
- the value is perceived as not measured.

Automatic conversion script
Id: cif_fix_values 3008 2015-01-20 13:52:24Z robertas 
;
_cod_original_sg_symbol_H-M P2(1)
_cod_database_code 1514956

loop_
_symmetry_equiv_pos_as_xyz
'x, y, z'
'-x, y+1/2, -z'

loop_
_atom_site_label
_atom_site_type_symbol
_atom_site_fract_x
_atom_site_fract_y
_atom_site_fract_z
_atom_site_U_iso_or_equiv
_atom_site_adp_type
_atom_site_occupancy
_atom_site_symmetry_multiplicity
_atom_site_calc_flag
_atom_site_refinement_flags
O1 O 1.0467(2) 0.14246(6) 0.31786(15) 0.0238(4) Uani 1 1 d .
O2 O 0.8342(2) 0.21107(6) 0.27936(16) 0.0276(4) Uani 1 1 d .
O3 O 0.6974(2) 0.26666(6) 0.42401(15) 0.0244(4) Uani 1 1 d .
O4 O 0.7984(2) 0.27026(5) 0.66137(15) 0.0198(4) Uani 1 1 d .
O5 O 0.7814(2) 0.20025(5) 0.79463(14) 0.0188(4) Uani 1 1 d .
O6 O 0.8395(2) 0.11353(5) 0.74533(15) 0.0207(4) Uani 1 1 d .
O7 O 1.0533(2) 0.07892(6) 0.62291(16) 0.0232(4) Uani 1 1 d .
O8 O 0.2271(2) 0.29942(5) 0.85990(15) 0.0189(4) Uani 1 1 d .
O9 O 0.2254(2) 0.36996(5) 0.73318(14) 0.0185(4) Uani 1 1 d .
O10 O 0.1671(2) 0.45611(5) 0.79293(14) 0.0198(4) Uani 1 1 d .
O11 O -0.0723(2) 0.47876(5) 0.91572(15) 0.0218(4) Uani 1 1 d .
O12 O -0.0662(2) 0.46024(5) 1.15277(15) 0.0212(4) Uani 1 1 d .
O13 O 0.1134(2) 0.39701(6) 1.25637(15) 0.0234(4) Uani 1 1 d .
O14 O 0.2005(2) 0.31753(5) 1.21212(15) 0.0219(4) Uani 1 1 d .
N1 N 0.8863(2) 0.15085(6) 0.50881(17) 0.0142(4) Uani 1 1 d .
H1B H 0.9259 0.1491 0.4427 0.017 Uiso 1 1 calc R
H1A H 0.9348 0.1312 0.5552 0.017 Uiso 1 1 calc R
N2 N 0.1424(2) 0.41861(6) 1.02295(17) 0.0149(4) Uani 1 1 d .
H2A H 0.0936 0.4371 0.9730 0.018 Uiso 1 1 calc R
H2B H 0.1043 0.4223 1.0890 0.018 Uiso 1 1 calc R
C1 C 0.7061(3) 0.14445(8) 0.4881(2) 0.0184(5) Uani 1 1 d .
H1D H 0.6646 0.1461 0.5596 0.022 Uiso 1 1 calc R
H1C H 0.6545 0.1660 0.4397 0.022 Uiso 1 1 calc R
C2 C 0.6585(3) 0.10510(7) 0.4347(2) 0.0163(5) Uani 1 1 d .
C3 C 0.6649(3) 0.07051(8) 0.4993(2) 0.0195(5) Uani 1 1 d .
H3A H 0.7052 0.0716 0.5766 0.023 Uiso 1 1 calc R
C4 C 0.6117(3) 0.03451(8) 0.4496(2) 0.0228(5) Uani 1 1 d .
H4A H 0.6173 0.0109 0.4930 0.027 Uiso 1 1 calc R
C5 C 0.5508(3) 0.03298(8) 0.3372(2) 0.0240(6) Uani 1 1 d .
H5A H 0.5130 0.0084 0.3042 0.029 Uiso 1 1 calc R
C6 C 0.5449(3) 0.06698(8) 0.2732(2) 0.0240(6) Uani 1 1 d .
H6A H 0.5037 0.0658 0.1961 0.029 Uiso 1 1 calc R
C7 C 0.5995(3) 0.10280(8) 0.3219(2) 0.0191(5) Uani 1 1 d .
H7A H 0.5965 0.1261 0.2775 0.023 Uiso 1 1 calc R
C8 C 0.9275(3) 0.19094(7) 0.5605(2) 0.0181(5) Uani 1 1 d .
H8A H 0.8913 0.1920 0.6339 0.022 Uiso 1 1 calc R
H8B H 0.8688 0.2119 0.5131 0.022 Uiso 1 1 calc R
C9 C 1.1076(3) 0.19911(7) 0.5747(2) 0.0147(5) Uani 1 1 d .
C10 C 1.1732(3) 0.21805(8) 0.4909(2) 0.0195(5) Uani 1 1 d .
H10A H 1.1048 0.2260 0.4248 0.023 Uiso 1 1 calc R
C11 C 1.3393(3) 0.22543(8) 0.5035(2) 0.0213(5) Uani 1 1 d .
H11A H 1.3840 0.2382 0.4457 0.026 Uiso 1 1 calc R
C12 C 1.4396(3) 0.21412(8) 0.6005(2) 0.0207(5) Uani 1 1 d .
H12A H 1.5529 0.2190 0.6090 0.025 Uiso 1 1 calc R
C13 C 1.3732(3) 0.19571(8) 0.6848(2) 0.0208(5) Uani 1 1 d .
H13A H 1.4410 0.1882 0.7516 0.025 Uiso 1 1 calc R
C14 C 1.2089(3) 0.18826(7) 0.6719(2) 0.0190(5) Uani 1 1 d .
H14A H 1.1645 0.1756 0.7299 0.023 Uiso 1 1 calc R
C15 C 1.0266(3) 0.16612(9) 0.2198(2) 0.0265(6) Uani 1 1 d .
H15A H 1.0469 0.1496 0.1562 0.032 Uiso 1 1 calc R
H15B H 1.1067 0.1881 0.2289 0.032 Uiso 1 1 calc R
C16 C 0.8579(3) 0.18329(9) 0.1957(2) 0.0266(6) Uani 1 1 d .
H16A H 0.8421 0.1967 0.1225 0.032 Uiso 1 1 calc R
H16B H 0.7772 0.1616 0.1931 0.032 Uiso 1 1 calc R
C17 C 0.6859(3) 0.23205(9) 0.2501(2) 0.0309(6) Uani 1 1 d .
H17A H 0.5957 0.2163 0.2716 0.037 Uiso 1 1 calc R
H17B H 0.6640 0.2362 0.1688 0.037 Uiso 1 1 calc R
C18 C 0.6968(4) 0.27187(9) 0.3091(2) 0.0291(6) Uani 1 1 d .
H18A H 0.7971 0.2857 0.2971 0.035 Uiso 1 1 calc R
H18B H 0.6033 0.2886 0.2776 0.035 Uiso 1 1 calc R
C19 C 0.7478(4) 0.30219(8) 0.4835(2) 0.0276(6) Uani 1 1 d .
H19A H 0.6935 0.3254 0.4436 0.033 Uiso 1 1 calc R
H19B H 0.8662 0.3056 0.4874 0.033 Uiso 1 1 calc R
C20 C 0.7070(3) 0.30063(8) 0.5986(2) 0.0221(5) Uani 1 1 d .
H20A H 0.7311 0.3267 0.6354 0.027 Uiso 1 1 calc R
H20B H 0.5899 0.2952 0.5950 0.027 Uiso 1 1 calc R
C21 C 0.7709(3) 0.27089(8) 0.7734(2) 0.0216(5) Uani 1 1 d .
H21A H 0.6531 0.2695 0.7752 0.026 Uiso 1 1 calc R
H21B H 0.8124 0.2962 0.8088 0.026 Uiso 1 1 calc R
C22 C 0.8536(3) 0.23663(8) 0.8364(2) 0.0216(5) Uani 1 1 d .
H22A H 0.9699 0.2366 0.8293 0.026 Uiso 1 1 calc R
H22B H 0.8447 0.2393 0.9161 0.026 Uiso 1 1 calc R
C23 C 0.8126(3) 0.16896(8) 0.8742(2) 0.0191(5) Uani 1 1 d .
H23A H 0.7606 0.1751 0.9397 0.023 Uiso 1 1 calc R
H23B H 0.9307 0.1664 0.8991 0.023 Uiso 1 1 calc R
C24 C 0.7458(3) 0.13040(8) 0.8220(2) 0.0209(5) Uani 1 1 d .
H24A H 0.7388 0.1108 0.8817 0.025 Uiso 1 1 calc R
H24B H 0.6344 0.1352 0.7829 0.025 Uiso 1 1 calc R
C25 C 0.9878(3) 0.09598(9) 0.7992(2) 0.0243(6) Uani 1 1 d .
H25A H 0.9731 0.0853 0.8726 0.029 Uiso 1 1 calc R
H25B H 1.0744 0.1164 0.8108 0.029 Uiso 1 1 calc R
C26 C 1.0345(3) 0.06320(8) 0.7280(2) 0.0271(6) Uani 1 1 d .
H26A H 1.1374 0.0509 0.7636 0.033 Uiso 1 1 calc R
H26B H 0.9496 0.0424 0.7187 0.033 Uiso 1 1 calc R
C27 C 1.1071(4) 0.04874(8) 0.5538(2) 0.0273(6) Uani 1 1 d .
H27A H 1.0318 0.0258 0.5472 0.033 Uiso 1 1 calc R
H27B H 1.2163 0.0392 0.5867 0.033 Uiso 1 1 calc R
C28 C 1.1117(3) 0.06650(8) 0.4418(2) 0.0267(6) Uani 1 1 d .
H28A H 1.0011 0.0751 0.4092 0.032 Uiso 1 1 calc R
H28B H 1.1465 0.0458 0.3927 0.032 Uiso 1 1 calc R
C29 C 1.2247(3) 0.10169(8) 0.4455(2) 0.0222(5) Uani 1 1 d .
H29A H 1.3378 0.0921 0.4629 0.027 Uiso 1 1 calc R
H29B H 1.2051 0.1196 0.5064 0.027 Uiso 1 1 calc R
C30 C 1.2055(3) 0.12544(8) 0.3376(2) 0.0269(6) Uani 1 1 d .
H30A H 1.2881 0.1468 0.3433 0.032 Uiso 1 1 calc R
H30B H 1.2210 0.1077 0.2752 0.032 Uiso 1 1 calc R
C31 C 0.0984(3) 0.37739(7) 0.9798(2) 0.0182(5) Uani 1 1 d .
H31A H 0.1511 0.3575 1.0336 0.022 Uiso 1 1 calc R
H31B H 0.1396 0.3734 0.9089 0.022 Uiso 1 1 calc R
C32 C -0.0827(3) 0.37086(7) 0.9616(2) 0.0166(5) Uani 1 1 d .
C33 C -0.1552(3) 0.35245(8) 1.0435(2) 0.0203(5) Uani 1 1 d .
H33A H -0.0914 0.3450 1.1119 0.024 Uiso 1 1 calc R
C34 C -0.3205(3) 0.34503(9) 1.0254(2) 0.0241(6) Uani 1 1 d .
H34A H -0.3694 0.3325 1.0816 0.029 Uiso 1 1 calc R
C35 C -0.4151(3) 0.35577(8) 0.9257(2) 0.0212(5) Uani 1 1 d .
H35A H -0.5281 0.3504 0.9136 0.025 Uiso 1 1 calc R
C36 C -0.3441(3) 0.37437(8) 0.8442(2) 0.0214(5) Uani 1 1 d .
H36A H -0.4086 0.3819 0.7762 0.026 Uiso 1 1 calc R
C37 C -0.1780(3) 0.38200(8) 0.8620(2) 0.0193(5) Uani 1 1 d .
H37A H -0.1296 0.3948 0.8061 0.023 Uiso 1 1 calc R
C38 C 0.3225(3) 0.42481(7) 1.0408(2) 0.0168(5) Uani 1 1 d .
H38A H 0.3624 0.4222 0.9689 0.020 Uiso 1 1 calc R
H38B H 0.3753 0.4039 1.0911 0.020 Uiso 1 1 calc R
C39 C 0.3690(3) 0.46542(7) 1.0902(2) 0.0147(5) Uani 1 1 d .
C40 C 0.4127(3) 0.46967(8) 1.2045(2) 0.0190(5) Uani 1 1 d .
H40A H 0.4092 0.4473 1.2518 0.023 Uiso 1 1 calc R
C41 C 0.4614(3) 0.50658(8) 1.2495(2) 0.0216(5) Uani 1 1 d .
H41A H 0.4907 0.5094 1.3275 0.026 Uiso 1 1 calc R
C42 C 0.4674(3) 0.53935(8) 1.1808(2) 0.0229(6) Uani 1 1 d .
H42A H 0.5012 0.5645 1.2117 0.027 Uiso 1 1 calc R
C43 C 0.4241(3) 0.53517(8) 1.0674(2) 0.0221(5) Uani 1 1 d .
H43A H 0.4278 0.5576 1.0205 0.026 Uiso 1 1 calc R
C44 C 0.3753(3) 0.49859(8) 1.0213(2) 0.0198(5) Uani 1 1 d .
H44A H 0.3462 0.4960 0.9431 0.024 Uiso 1 1 calc R
C45 C 0.2361(3) 0.29893(8) 0.7447(2) 0.0210(5) Uani 1 1 d .
H45A H 0.1868 0.2741 0.7110 0.025 Uiso 1 1 calc R
H45B H 0.3509 0.2996 0.7337 0.025 Uiso 1 1 calc R
C46 C 0.1480(3) 0.33429(8) 0.6896(2) 0.0214(5) Uani 1 1 d .
H46A H 0.1479 0.3330 0.6085 0.026 Uiso 1 1 calc R
H46B H 0.0342 0.3341 0.7028 0.026 Uiso 1 1 calc R
C47 C 0.1919(3) 0.40263(8) 0.6585(2) 0.0182(5) Uani 1 1 d .
H47A H 0.0734 0.4054 0.6357 0.022 Uiso 1 1 calc R
H47B H 0.2413 0.3977 0.5911 0.022 Uiso 1 1 calc R
C48 C 0.2593(3) 0.44004(8) 0.7138(2) 0.0209(5) Uani 1 1 d .
H48A H 0.3708 0.4347 0.7519 0.025 Uiso 1 1 calc R
H48B H 0.2664 0.4604 0.6560 0.025 Uiso 1 1 calc R
C49 C 0.0270(3) 0.47730(9) 0.7428(2) 0.0256(6) Uani 1 1 d .
H49A H -0.0595 0.4583 0.7126 0.031 Uiso 1 1 calc R
H49B H 0.0533 0.4938 0.6809 0.031 Uiso 1 1 calc R
C50 C -0.0301(4) 0.50342(9) 0.8294(2) 0.0288(6) Uani 1 1 d .
H50A H 0.0569 0.5222 0.8603 0.035 Uiso 1 1 calc R
H50B H -0.1254 0.5191 0.7956 0.035 Uiso 1 1 calc R
C51 C -0.1480(4) 0.50149(9) 0.9933(3) 0.0282(6) Uani 1 1 d .
H51A H -0.2418 0.5163 0.9532 0.034 Uiso 1 1 calc R
H51B H -0.0699 0.5210 1.0318 0.034 Uiso 1 1 calc R
C52 C -0.2035(3) 0.47407(9) 1.0763(2) 0.0265(6) Uani 1 1 d .
H52A H -0.2794 0.4883 1.1173 0.032 Uiso 1 1 calc R
H52B H -0.2614 0.4511 1.0377 0.032 Uiso 1 1 calc R
C53 C -0.1164(3) 0.43911(9) 1.2432(2) 0.0287(6) Uani 1 1 d .
H53A H -0.1868 0.4165 1.2146 0.034 Uiso 1 1 calc R
H53B H -0.1793 0.4570 1.2849 0.034 Uiso 1 1 calc R
C54 C 0.0290(3) 0.42414(9) 1.3180(2) 0.0286(6) Uani 1 1 d .
H54A H 0.1006 0.4467 1.3456 0.034 Uiso 1 1 calc R
H54B H -0.0040 0.4104 1.3826 0.034 Uiso 1 1 calc R
C55 C 0.2400(3) 0.37525(8) 1.3232(2) 0.0240(5) Uani 1 1 d .
H55A H 0.2536 0.3853 1.4004 0.029 Uiso 1 1 calc R
H55B H 0.3431 0.3795 1.2946 0.029 Uiso 1 1 calc R
C56 C 0.2018(3) 0.33144(8) 1.3221(2) 0.0259(6) Uani 1 1 d .
H56A H 0.2849 0.3170 1.3742 0.031 Uiso 1 1 calc R
H56B H 0.0948 0.3270 1.3451 0.031 Uiso 1 1 calc R
C57 C 0.1631(3) 0.27644(8) 1.1983(2) 0.0241(6) Uani 1 1 d .
H57A H 0.0566 0.2708 1.2208 0.029 Uiso 1 1 calc R
H57B H 0.2464 0.2602 1.2449 0.029 Uiso 1 1 calc R
C58 C 0.1588(3) 0.26638(8) 1.0772(2) 0.0198(5) Uani 1 1 d .
H58A H 0.0779 0.2836 1.0317 0.024 Uiso 1 1 calc R
H58B H 0.1236 0.2384 1.0644 0.024 Uiso 1 1 calc R
C59 C 0.3229(3) 0.27189(8) 1.0394(2) 0.0216(5) Uani 1 1 d .
H59A H 0.3647 0.2988 1.0618 0.026 Uiso 1 1 calc R
H59B H 0.3999 0.2522 1.0782 0.026 Uiso 1 1 calc R
C60 C 0.3183(3) 0.26728(8) 0.9156(2) 0.0204(5) Uani 1 1 d .
H60A H 0.4299 0.2675 0.8980 0.024 Uiso 1 1 calc R
H60B H 0.2673 0.2416 0.8905 0.024 Uiso 1 1 calc R
P1 P 0.38383(7) 0.147205(19) 0.01431(5) 0.01593(13) Uani 1 1 d .
F1 F 0.37928(19) 0.12814(5) -0.10704(13) 0.0256(3) Uani 1 1 d .
F2 F 0.38888(18) 0.16650(5) 0.13531(13) 0.0262(3) Uani 1 1 d .
F3 F 0.21494(17) 0.16950(5) -0.02780(13) 0.0263(3) Uani 1 1 d .
F4 F 0.48054(17) 0.18495(5) -0.02207(13) 0.0245(3) Uani 1 1 d .
F5 F 0.28837(19) 0.10934(5) 0.05123(14) 0.0284(4) Uani 1 1 d .
F6 F 0.55342(17) 0.12518(5) 0.05592(13) 0.0228(3) Uani 1 1 d .
P2 P 0.62938(7) 0.422290(19) 0.51436(5) 0.01754(13) Uani 1 1 d .
F7 F 0.63434(19) 0.40399(5) 0.39333(13) 0.0276(4) Uani 1 1 d .
F8 F 0.6247(2) 0.44057(5) 0.63509(13) 0.0290(4) Uani 1 1 d .
F9 F 0.46078(19) 0.44392(5) 0.46811(13) 0.0264(4) Uani 1 1 d .
F10 F 0.7272(2) 0.46050(5) 0.48299(15) 0.0346(4) Uani 1 1 d .
F11 F 0.53135(17) 0.38393(5) 0.54560(13) 0.0241(3) Uani 1 1 d .
F12 F 0.79635(18) 0.40020(5) 0.56084(15) 0.0316(4) Uani 1 1 d .

loop_
_atom_site_aniso_label
_atom_site_aniso_U_11
_atom_site_aniso_U_22
_atom_site_aniso_U_33
_atom_site_aniso_U_23
_atom_site_aniso_U_13
_atom_site_aniso_U_12
O1 0.0215(9) 0.0262(10) 0.0248(9) 0.0010(8) 0.0067(7) 0.0018(8)
O2 0.0265(10) 0.0340(11) 0.0205(10) -0.0055(8) -0.0018(8) 0.0079(8)
O3 0.0284(10) 0.0216(10) 0.0226(10) -0.0003(8) 0.0021(8) -0.0011(8)
O4 0.0219(9) 0.0169(9) 0.0205(9) -0.0004(7) 0.0031(7) 0.0032(7)
O5 0.0203(9) 0.0179(9) 0.0167(9) -0.0009(7) -0.0019(7) -0.0024(7)
O6 0.0202(9) 0.0177(9) 0.0225(9) 0.0002(7) -0.0019(7) 0.0055(7)
O7 0.0285(10) 0.0196(10) 0.0220(10) -0.0016(7) 0.0052(8) 0.0081(8)
O8 0.0222(9) 0.0148(9) 0.0201(9) 0.0011(7) 0.0044(7) 0.0034(7)
O9 0.0226(9) 0.0155(9) 0.0159(9) 0.0019(7) -0.0019(7) -0.0022(7)
O10 0.0223(9) 0.0179(9) 0.0180(9) 0.0010(7) -0.0012(7) 0.0033(7)
O11 0.0233(9) 0.0183(9) 0.0244(10) 0.0007(7) 0.0055(7) 0.0053(7)
O12 0.0194(8) 0.0248(10) 0.0202(9) 0.0002(7) 0.0057(7) 0.0022(7)
O13 0.0262(9) 0.0251(10) 0.0179(9) -0.0037(7) 0.0006(8) 0.0043(8)
O14 0.0329(10) 0.0160(9) 0.0166(9) -0.0003(7) 0.0030(8) -0.0043(7)
N1 0.0143(9) 0.0114(10) 0.0172(10) -0.0004(7) 0.0035(7) 0.0010(8)
N2 0.0143(9) 0.0137(10) 0.0165(10) -0.0018(8) 0.0019(7) -0.0004(8)
C1 0.0139(11) 0.0176(12) 0.0244(13) 0.0009(10) 0.0048(9) 0.0021(10)
C2 0.0094(10) 0.0181(13) 0.0218(13) 0.0020(10) 0.0042(9) 0.0004(9)
C3 0.0189(12) 0.0197(13) 0.0200(13) 0.0026(10) 0.0031(10) 0.0023(10)
C4 0.0239(13) 0.0137(12) 0.0313(15) 0.0039(10) 0.0064(11) 0.0019(10)
C5 0.0221(13) 0.0180(13) 0.0310(15) -0.0060(11) 0.0016(11) 0.0004(11)
C6 0.0249(13) 0.0273(15) 0.0187(13) -0.0003(11) 0.0000(10) 0.0001(11)
C7 0.0184(12) 0.0200(13) 0.0194(13) 0.0049(10) 0.0050(10) 0.0005(10)
C8 0.0167(11) 0.0131(12) 0.0248(13) -0.0018(9) 0.0046(10) 0.0005(10)
C9 0.0168(11) 0.0081(11) 0.0187(12) -0.0020(9) 0.0014(9) -0.0005(9)
C10 0.0196(12) 0.0214(14) 0.0160(12) 0.0014(10) -0.0026(10) -0.0030(10)
C11 0.0203(12) 0.0245(14) 0.0203(13) 0.0013(10) 0.0063(10) -0.0051(11)
C12 0.0168(12) 0.0173(13) 0.0278(14) -0.0069(10) 0.0032(10) -0.0010(10)
C13 0.0227(12) 0.0160(12) 0.0215(13) -0.0004(10) -0.0030(10) 0.0051(10)
C14 0.0251(12) 0.0144(12) 0.0180(12) -0.0008(9) 0.0049(10) -0.0006(10)
C15 0.0279(14) 0.0327(16) 0.0208(13) 0.0008(11) 0.0093(11) 0.0015(12)
C16 0.0309(14) 0.0290(15) 0.0200(13) -0.0032(11) 0.0047(11) -0.0042(12)
C17 0.0243(13) 0.0400(17) 0.0256(15) -0.0003(12) -0.0049(11) 0.0078(12)
C18 0.0317(14) 0.0303(15) 0.0250(14) 0.0016(12) 0.0034(12) 0.0052(12)
C19 0.0380(15) 0.0135(13) 0.0306(15) 0.0003(11) 0.0033(12) 0.0025(11)
C20 0.0228(12) 0.0146(13) 0.0287(14) -0.0009(10) 0.0032(11) 0.0033(10)
C21 0.0248(13) 0.0194(13) 0.0206(13) -0.0060(10) 0.0035(10) -0.0032(11)
C22 0.0205(12) 0.0244(14) 0.0185(13) -0.0051(10) -0.0012(10) -0.0038(10)
C23 0.0189(12) 0.0224(13) 0.0157(12) 0.0006(10) 0.0020(9) 0.0008(10)
C24 0.0177(12) 0.0198(13) 0.0263(14) 0.0039(10) 0.0069(10) 0.0000(10)
C25 0.0201(12) 0.0302(15) 0.0218(13) 0.0073(11) 0.0011(10) 0.0082(11)
C26 0.0290(14) 0.0210(14) 0.0312(15) 0.0082(11) 0.0042(12) 0.0074(11)
C27 0.0298(14) 0.0205(14) 0.0312(15) -0.0029(11) 0.0030(12) 0.0052(11)
C28 0.0267(14) 0.0254(14) 0.0289(15) -0.0051(12) 0.0069(11) 0.0033(12)
C29 0.0152(11) 0.0273(14) 0.0244(14) -0.0005(11) 0.0045(10) 0.0041(10)
C30 0.0243(13) 0.0264(15) 0.0329(15) -0.0014(12) 0.0132(12) 0.0008(11)
C31 0.0180(11) 0.0156(12) 0.0211(13) -0.0052(10) 0.0039(10) -0.0019(10)
C32 0.0145(11) 0.0136(12) 0.0214(13) -0.0045(9) 0.0024(9) -0.0008(9)
C33 0.0184(12) 0.0216(13) 0.0197(13) 0.0015(10) -0.0009(10) -0.0025(10)
C34 0.0195(12) 0.0271(15) 0.0262(14) 0.0021(11) 0.0056(11) -0.0051(11)
C35 0.0156(11) 0.0176(13) 0.0298(14) -0.0031(10) 0.0022(10) -0.0009(10)
C36 0.0225(12) 0.0178(13) 0.0214(13) -0.0035(10) -0.0043(10) 0.0058(10)
C37 0.0250(13) 0.0151(12) 0.0186(13) 0.0007(9) 0.0061(10) 0.0017(10)
C38 0.0126(10) 0.0154(12) 0.0224(12) -0.0001(10) 0.0029(9) 0.0016(9)
C39 0.0112(10) 0.0138(11) 0.0197(12) -0.0005(9) 0.0045(9) 0.0003(9)
C40 0.0167(12) 0.0172(13) 0.0228(13) 0.0039(10) 0.0023(10) -0.0021(10)
C41 0.0201(12) 0.0235(14) 0.0204(13) -0.0028(10) 0.0010(10) 0.0006(10)
C42 0.0215(12) 0.0146(13) 0.0314(15) -0.0043(10) 0.0007(11) -0.0012(10)
C43 0.0228(12) 0.0158(13) 0.0266(14) 0.0047(10) 0.0007(11) -0.0008(10)
C44 0.0213(12) 0.0210(13) 0.0158(12) 0.0013(10) -0.0011(10) 0.0011(10)
C45 0.0272(13) 0.0171(13) 0.0193(12) -0.0029(10) 0.0057(10) 0.0003(11)
C46 0.0249(13) 0.0192(13) 0.0191(13) -0.0018(10) -0.0001(10) -0.0045(10)
C47 0.0198(12) 0.0183(13) 0.0167(12) 0.0039(10) 0.0030(10) 0.0020(10)
C48 0.0190(12) 0.0207(13) 0.0242(13) 0.0044(10) 0.0068(10) -0.0036(10)
C49 0.0259(13) 0.0295(15) 0.0208(13) 0.0069(11) 0.0019(11) 0.0094(12)
C50 0.0328(15) 0.0212(14) 0.0330(16) 0.0073(12) 0.0070(12) 0.0101(12)
C51 0.0311(15) 0.0204(14) 0.0340(16) 0.0001(12) 0.0082(12) 0.0080(12)
C52 0.0191(12) 0.0332(16) 0.0272(15) -0.0020(12) 0.0036(11) 0.0065(11)
C53 0.0266(14) 0.0373(17) 0.0246(14) -0.0014(12) 0.0115(11) 0.0025(12)
C54 0.0328(14) 0.0338(16) 0.0210(13) -0.0016(12) 0.0098(11) 0.0040(13)
C55 0.0265(13) 0.0247(14) 0.0185(13) -0.0040(10) -0.0034(10) -0.0026(11)
C56 0.0350(15) 0.0242(14) 0.0182(13) 0.0014(10) 0.0031(11) -0.0042(12)
C57 0.0293(14) 0.0178(13) 0.0256(14) 0.0022(10) 0.0055(11) -0.0031(11)
C58 0.0209(12) 0.0155(12) 0.0223(13) 0.0018(10) 0.0014(10) -0.0052(10)
C59 0.0208(12) 0.0196(13) 0.0232(13) 0.0007(10) -0.0006(10) 0.0013(10)
C60 0.0193(12) 0.0172(13) 0.0247(13) 0.0005(10) 0.0034(10) 0.0023(10)
P1 0.0162(3) 0.0162(3) 0.0153(3) 0.0003(2) 0.0019(2) 0.0015(2)
F1 0.0288(8) 0.0302(9) 0.0168(7) -0.0054(6) 0.0002(6) 0.0044(7)
F2 0.0279(8) 0.0303(9) 0.0211(8) -0.0051(7) 0.0059(6) 0.0020(7)
F3 0.0172(7) 0.0281(9) 0.0323(9) -0.0009(7) -0.0003(6) 0.0059(6)
F4 0.0211(7) 0.0198(8) 0.0336(9) 0.0059(6) 0.0069(7) 0.0009(6)
F5 0.0282(8) 0.0244(9) 0.0333(9) 0.0032(7) 0.0066(7) -0.0065(7)
F6 0.0204(7) 0.0223(8) 0.0242(8) -0.0001(6) -0.0009(6) 0.0054(6)
P2 0.0174(3) 0.0163(3) 0.0186(3) 0.0011(2) 0.0019(2) -0.0004(2)
F7 0.0335(9) 0.0269(9) 0.0231(8) -0.0056(7) 0.0070(7) -0.0009(7)
F8 0.0347(9) 0.0324(9) 0.0192(8) -0.0038(7) 0.0016(7) 0.0003(7)
F9 0.0289(8) 0.0190(8) 0.0291(9) 0.0012(6) -0.0023(7) 0.0090(7)
F10 0.0426(10) 0.0268(9) 0.0359(10) 0.0008(7) 0.0105(8) -0.0164(8)
F11 0.0202(7) 0.0194(8) 0.0322(9) 0.0069(6) 0.0025(6) -0.0002(6)
F12 0.0156(7) 0.0356(10) 0.0416(10) 0.0001(8) -0.0016(7) 0.0021(7)

loop_
_atom_type_symbol
_atom_type_description
_atom_type_scat_dispersion_real
_atom_type_scat_dispersion_imag
_atom_type_scat_source
C C 0.0033 0.0016 'International Tables Vol C Tables 4.2.6.8 and 6.1.1.4'
H H 0.0000 0.0000 'International Tables Vol C Tables 4.2.6.8 and 6.1.1.4'
N N 0.0061 0.0033 'International Tables Vol C Tables 4.2.6.8 and 6.1.1.4'
O O 0.0106 0.0060 'International Tables Vol C Tables 4.2.6.8 and 6.1.1.4'
F F 0.0171 0.0103 'International Tables Vol C Tables 4.2.6.8 and 6.1.1.4'
P P 0.1023 0.0942 'International Tables Vol C Tables 4.2.6.8 and 6.1.1.4'

loop_
_geom_angle_atom_site_label_1
_geom_angle_atom_site_label_2
_geom_angle_atom_site_label_3
_geom_angle
C15 O1 C30 110.4(2)
C16 O2 C17 111.1(2)
C18 O3 C19 110.9(2)
C21 O4 C20 110.63(19)
C22 O5 C23 111.58(18)
C24 O6 C25 112.7(2)
C26 O7 C27 111.0(2)
C45 O8 C60 110.77(19)
C46 O9 C47 112.16(18)
C49 O10 C48 113.11(19)
C50 O11 C51 111.3(2)
C53 O12 C52 111.1(2)
C55 O13 C54 114.0(2)
C57 O14 C56 113.6(2)
C1 N1 C8 110.84(18)
C38 N2 C31 111.23(18)
C2 C1 N1 112.91(19)
C7 C2 C3 119.2(2)
C7 C2 C1 120.5(2)
C3 C2 C1 120.2(2)
C4 C3 C2 119.6(2)
C5 C4 C3 120.3(2)
C6 C5 C4 120.3(3)
C5 C6 C7 119.6(2)
C6 C7 C2 121.0(2)
N1 C8 C9 111.62(19)
C10 C9 C14 119.3(2)
C10 C9 C8 120.0(2)
C14 C9 C8 120.7(2)
C9 C10 C11 120.2(2)
C12 C11 C10 120.1(2)
C13 C12 C11 119.6(2)
C14 C13 C12 120.2(2)
C13 C14 C9 120.7(2)
O1 C15 C16 111.1(2)
O2 C16 C15 110.1(2)
O2 C17 C18 109.5(2)
O3 C18 C17 110.7(2)
O3 C19 C20 110.8(2)
O4 C20 C19 110.3(2)
O4 C21 C22 110.6(2)
O5 C22 C21 110.0(2)
O5 C23 C24 109.2(2)
O6 C24 C23 114.3(2)
O6 C25 C26 108.8(2)
O7 C26 C25 109.2(2)
O7 C27 C28 108.1(2)
C27 C28 C29 113.0(2)
C28 C29 C30 113.8(2)
O1 C30 C29 108.8(2)
N2 C31 C32 111.63(19)
C33 C32 C37 119.4(2)
C33 C32 C31 119.9(2)
C37 C32 C31 120.7(2)
C34 C33 C32 120.0(2)
C33 C34 C35 120.6(2)
C36 C35 C34 119.7(2)
C35 C36 C37 120.0(2)
C32 C37 C36 120.3(2)
N2 C38 C39 111.73(19)
C40 C39 C44 119.4(2)
C40 C39 C38 120.1(2)
C44 C39 C38 120.5(2)
C41 C40 C39 120.1(2)
C42 C41 C40 120.3(2)
C43 C42 C41 119.7(2)
C42 C43 C44 120.7(2)
C43 C44 C39 119.8(2)
O8 C45 C46 109.6(2)
O9 C46 C45 109.7(2)
O9 C47 C48 109.67(19)
O10 C48 C47 114.6(2)
O10 C49 C50 108.6(2)
O11 C50 C49 108.8(2)
O11 C51 C52 109.5(2)
O12 C52 C51 109.7(2)
O12 C53 C54 109.3(2)
O13 C54 C53 108.4(2)
O13 C55 C56 111.0(2)
O14 C56 C55 107.5(2)
O14 C57 C58 107.7(2)
C57 C58 C59 112.6(2)
C60 C59 C58 114.0(2)
O8 C60 C59 109.0(2)
F5 P1 F4 179.56(10)
F5 P1 F2 90.22(9)
F4 P1 F2 89.67(9)
F5 P1 F1 90.14(9)
F4 P1 F1 89.97(9)
F2 P1 F1 179.64(10)
F5 P1 F6 89.98(9)
F4 P1 F6 89.59(8)
F2 P1 F6 90.08(8)
F1 P1 F6 89.95(8)
F5 P1 F3 90.46(9)
F4 P1 F3 89.96(9)
F2 P1 F3 90.01(9)
F1 P1 F3 89.95(9)
F6 P1 F3 179.54(10)
F10 P2 F8 90.02(9)
F10 P2 F12 90.35(10)
F8 P2 F12 89.89(9)
F10 P2 F11 179.88(11)
F8 P2 F11 90.10(9)
F12 P2 F11 89.62(9)
F10 P2 F7 89.92(9)
F8 P2 F7 179.91(12)
F12 P2 F7 90.04(9)
F11 P2 F7 89.97(9)
F10 P2 F9 90.38(10)
F8 P2 F9 90.14(9)
F12 P2 F9 179.27(10)
F11 P2 F9 89.65(9)
F7 P2 F9 89.93(9)

loop_
_geom_bond_atom_site_label_1
_geom_bond_atom_site_label_2
_geom_bond_distance
O1 C15 1.424(3)
O1 C30 1.430(3)
O2 C16 1.419(3)
O2 C17 1.421(3)
O3 C18 1.412(3)
O3 C19 1.425(3)
O4 C21 1.421(3)
O4 C20 1.423(3)
O5 C22 1.421(3)
O5 C23 1.426(3)
O6 C24 1.428(3)
O6 C25 1.435(3)
O7 C26 1.418(3)
O7 C27 1.435(3)
O8 C45 1.419(3)
O8 C60 1.430(3)
O9 C46 1.424(3)
O9 C47 1.425(3)
O10 C49 1.423(3)
O10 C48 1.433(3)
O11 C50 1.427(3)
O11 C51 1.438(3)
O12 C53 1.429(3)
O12 C52 1.437(3)
O13 C55 1.430(3)
O13 C54 1.435(3)
O14 C57 1.419(3)
O14 C56 1.419(3)
N1 C1 1.503(3)
N1 C8 1.503(3)
N2 C38 1.501(3)
N2 C31 1.506(3)
C1 C2 1.499(4)
C2 C7 1.389(4)
C2 C3 1.400(3)
C3 C4 1.393(4)
C4 C5 1.386(4)
C5 C6 1.380(4)
C6 C7 1.387(4)
C8 C9 1.513(3)
C9 C10 1.388(3)
C9 C14 1.392(3)
C10 C11 1.395(3)
C11 C12 1.391(4)
C12 C13 1.389(4)
C13 C14 1.380(4)
C15 C16 1.509(4)
C17 C18 1.514(4)
C19 C20 1.497(4)
C21 C22 1.491(4)
C23 C24 1.510(4)
C25 C26 1.492(4)
C27 C28 1.497(4)
C28 C29 1.509(4)
C29 C30 1.526(4)
C31 C32 1.511(3)
C32 C33 1.393(4)
C32 C37 1.394(4)
C33 C34 1.387(4)
C34 C35 1.389(4)
C35 C36 1.385(4)
C36 C37 1.395(4)
C38 C39 1.517(3)
C39 C40 1.391(4)
C39 C44 1.402(3)
C40 C41 1.390(4)
C41 C42 1.388(4)
C42 C43 1.381(4)
C43 C44 1.385(4)
C45 C46 1.499(4)
C47 C48 1.493(4)
C49 C50 1.508(4)
C51 C52 1.496(4)
C53 C54 1.487(4)
C55 C56 1.505(4)
C57 C58 1.511(4)
C58 C59 1.526(3)
C59 C60 1.512(4)
P1 F5 1.6030(17)
P1 F4 1.6030(16)
P1 F2 1.6064(16)
P1 F1 1.6078(16)
P1 F6 1.6084(15)
P1 F3 1.6088(16)
P2 F10 1.6000(17)
P2 F8 1.6016(17)
P2 F12 1.6030(17)
P2 F11 1.6045(16)
P2 F7 1.6058(16)
P2 F9 1.6066(16)
